data_1521726
loop_
_publ_author_name
'Park, H.S.'
'Seff, K.'

_publ_section_title
;
 Crystal structures of fully La(3+)-exchanged zeolite X: an intrazeolitic
 La2 O3 continuum, hexagonal planar and trigonally monocapped trigonal
 prismatic coordination
;
_journal_name_full 'J. Phys. Chem. B'
_journal_page_first 2224
_journal_page_last 2236
_journal_volume 104
_journal_year 2000
_chemical_formula_sum 'Al92 H359.1 La33.1 O567.2 Si100'
_chemical_name_systematic
;
La33.1 (H3 O)16 Al92 Si100 O384 (O H)23.3 (H2 O)143.9
;
_space_group_IT_number 203
_symmetry_space_group_name_Hall '-F 2uv 2vw 3'
_symmetry_space_group_name_H-M 'F d -3 :2'
_cell_angle_alpha 90
_cell_angle_beta 90
_cell_angle_gamma 90
_cell_formula_units_Z 1
_cell_length_a 25.154
_cell_length_b 25.154
_cell_length_c 25.154
_cell_volume 15915.532
_citation_journal_id_ASTM JPCBFK
_cod_data_source_file Park_JPCBFK_2000_1605.cif
_cod_data_source_block H359.1Al92La33.1O567.2Si100
_cod_original_cell_volume 15915.53
_cod_original_formula_sum 'H359.1 Al92 La33.1 O567.2 Si100'
_cod_database_code 1521726

loop_
_symmetry_equiv_pos_as_xyz
x,y,z
-x+1/4,-y+1/4,z
x,-y+1/4,-z+1/4
-x+1/4,y,-z+1/4
z,x,y
-z+1/4,-x+1/4,y
z,-x+1/4,-y+1/4
-z+1/4,x,-y+1/4
y,z,x
y,-z+1/4,-x+1/4
-y+1/4,z,-x+1/4
-y+1/4,-z+1/4,x
-x,-y,-z
x-1/4,y-1/4,-z
-x,y-1/4,z-1/4
x-1/4,-y,z-1/4
-z,-x,-y
z-1/4,x-1/4,-y
-z,x-1/4,y-1/4
z-1/4,-x,y-1/4
-y,-z,-x
-y,z-1/4,x-1/4
y-1/4,-z,x-1/4
y-1/4,z-1/4,-x
x,y+1/2,z+1/2
-x+1/4,-y+3/4,z+1/2
x,-y+3/4,-z+3/4
-x+1/4,y+1/2,-z+3/4
z,x+1/2,y+1/2
-z+1/4,-x+3/4,y+1/2
z,-x+3/4,-y+3/4
-z+1/4,x+1/2,-y+3/4
y,z+1/2,x+1/2
y,-z+3/4,-x+3/4
-y+1/4,z+1/2,-x+3/4
-y+1/4,-z+3/4,x+1/2
-x,-y+1/2,-z+1/2
x-1/4,y+1/4,-z+1/2
-x,y+1/4,z+1/4
x-1/4,-y+1/2,z+1/4
-z,-x+1/2,-y+1/2
z-1/4,x+1/4,-y+1/2
-z,x+1/4,y+1/4
z-1/4,-x+1/2,y+1/4
-y,-z+1/2,-x+1/2
-y,z+1/4,x+1/4
y-1/4,-z+1/2,x+1/4
y-1/4,z+1/4,-x+1/2
x+1/2,y,z+1/2
-x+3/4,-y+1/4,z+1/2
x+1/2,-y+1/4,-z+3/4
-x+3/4,y,-z+3/4
z+1/2,x,y+1/2
-z+3/4,-x+1/4,y+1/2
z+1/2,-x+1/4,-y+3/4
-z+3/4,x,-y+3/4
y+1/2,z,x+1/2
y+1/2,-z+1/4,-x+3/4
-y+3/4,z,-x+3/4
-y+3/4,-z+1/4,x+1/2
-x+1/2,-y,-z+1/2
x+1/4,y-1/4,-z+1/2
-x+1/2,y-1/4,z+1/4
x+1/4,-y,z+1/4
-z+1/2,-x,-y+1/2
z+1/4,x-1/4,-y+1/2
-z+1/2,x-1/4,y+1/4
z+1/4,-x,y+1/4
-y+1/2,-z,-x+1/2
-y+1/2,z-1/4,x+1/4
y+1/4,-z,x+1/4
y+1/4,z-1/4,-x+1/2
x+1/2,y+1/2,z
-x+3/4,-y+3/4,z
x+1/2,-y+3/4,-z+1/4
-x+3/4,y+1/2,-z+1/4
z+1/2,x+1/2,y
-z+3/4,-x+3/4,y
z+1/2,-x+3/4,-y+1/4
-z+3/4,x+1/2,-y+1/4
y+1/2,z+1/2,x
y+1/2,-z+3/4,-x+1/4
-y+3/4,z+1/2,-x+1/4
-y+3/4,-z+3/4,x
-x+1/2,-y+1/2,-z
x+1/4,y+1/4,-z
-x+1/2,y+1/4,z-1/4
x+1/4,-y+1/2,z-1/4
-z+1/2,-x+1/2,-y
z+1/4,x+1/4,-y
-z+1/2,x+1/4,y-1/4
z+1/4,-x+1/2,y-1/4
-y+1/2,-z+1/2,-x
-y+1/2,z+1/4,x-1/4
y+1/4,-z+1/2,x-1/4
y+1/4,z+1/4,-x

loop_
_atom_site_label
_atom_site_type_symbol
_atom_site_fract_x
_atom_site_fract_y
_atom_site_fract_z
_atom_site_occupancy
_atom_site_U_iso_or_equiv
La3 La+3 0.4615 0.4615 0.4615 0.0344 0.0
O7 O-2 0.2561 0.2561 0.2561 0.25 0.0
O8 O-2 0.31154 0.22758 0.31118 0.75 0.0
O2 O-2 -0.00465 -0.00487 0.13806 1 0.0
O3 O-2 -0.04077 0.07849 0.07604 1 0.0
O11 O-2 0.4487 0.1627 0.2238 0.26 0.0
O9 O-2 0.3832 0.1709 0.3679 0.106 0.0
Si1 Si+4 -0.05587 0.1261 0.0354 1 0.0
La2 La+3 0.23844 0.23844 0.23844 0.75 0.0
O10 O-2 0.4236 0.1967 0.2684 0.24 0.0
La1 La+3 0.06894 0.06894 0.06894 0.25 0.0
O6 O-2 0.1443 0.1443 0.1443 0.25 0.0
Al1 Al+3 -0.05595 0.03578 0.12507 0.9583 0.0
Si2 Si+4 -0.05595 0.03578 0.12507 0.0417 0.0
O1 O-2 0.88913 9e-05 0.10943 1 0.0
O12 O-2 0.3896 0.2065 0.2884 0.135 0.0
O5 O-2 0.17971 0.17971 0.17971 0.75 0.0
O4 O-2 -0.06512 0.06661 0.18445 1 0.0
